data_7225190
loop_
_publ_author_name
'Beldon, Patrick J.'
'Henke, Sebastian'
'Monserrat, Bartomeu'
'Tominaka, Satoshi'
'Stock, Norbert'
'Cheetham, Anthony K.'

_publ_section_title
;
 Transition metal coordination complexes of chrysazin
;
_journal_issue 27
_journal_name_full CrystEngComm
_journal_page_first 5121
_journal_paper_doi 10.1039/C5CE00792E
_journal_volume 18
_journal_year 2016
_chemical_formula_moiety 'C126 H114 N6 Ni12 O54'
_chemical_formula_sum 'C144 H156 N12 Ni12 O60'
_chemical_formula_weight 3719.32
_chemical_name_systematic
'dodeca(acetato)-hexa(chrysazinato)-hexa(N,N-dimethylformamide)-tetra-cobalt(II) N,N-dimethylformamide solvate'
_space_group_crystal_system trigonal
_space_group_IT_number 148
_space_group_name_Hall '-R 3'
_space_group_name_H-M_alt 'R -3'
_symmetry_space_group_name_Hall '-R 3'
_symmetry_space_group_name_H-M 'R -3 :H'
_atom_sites_solution_hydrogens geom
_audit_creation_date 2016-03-17
_audit_creation_method
;
Olex2 1.2
(compiled 2013.09.17 svn.r2790 for OlexSys, GUI svn.r4601)
;
_audit_update_record
;
2016-04-20 deposited with the CCDC.
2016-05-11 downloaded from the CCDC.
;
_cell_angle_alpha 90
_cell_angle_beta 90
_cell_angle_gamma 120
_cell_formula_units_Z 3
_cell_length_a 28.6809(7)
_cell_length_b 28.6809(7)
_cell_length_c 15.8967(4)
_cell_measurement_reflns_used 13246
_cell_measurement_temperature 120.10(14)
_cell_measurement_theta_max 70.8420
_cell_measurement_theta_min 4.5080
_cell_volume 11324.6(5)
_computing_cell_refinement
;
CrysAlisPro, Agilent Technologies,
Version 1.171.37.31 (release 14-01-2014 CrysAlis171 .NET)
(compiled Jan 14 2014,18:38:05)
;
_computing_data_collection
;
CrysAlisPro, Agilent Technologies,
Version 1.171.37.31 (release 14-01-2014 CrysAlis171 .NET)
(compiled Jan 14 2014,18:38:05)
;
_computing_data_reduction
;
CrysAlisPro, Agilent Technologies,
Version 1.171.37.31 (release 14-01-2014 CrysAlis171 .NET)
(compiled Jan 14 2014,18:38:05)
;
_computing_molecular_graphics
;
O. V. Dolomanov, L. J. Bourhis, R. J. Gildea, J. A. K. Howard and H. Puschmann,
OLEX2: a complete structure solution, refinement and analysis program.
J. Appl. Cryst. (2009). 42, 339-341.
;
_computing_publication_material
;
O. V. Dolomanov, L. J. Bourhis, R. J. Gildea, J. A. K. Howard and H. Puschmann,
OLEX2: a complete structure solution, refinement and analysis program.
J. Appl. Cryst. (2009). 42, 339-341.
;
_computing_structure_refinement
;
SHELX, G.M. Sheldrick, Acta Cryst.
(2008). A64, 112-122
;
_diffrn_ambient_environment N~2~
_diffrn_ambient_temperature 120.10(14)
_diffrn_detector 'CCD plate'
_diffrn_detector_area_resol_mean 16.1183
_diffrn_detector_type Eos
_diffrn_measured_fraction_theta_full 0.9998
_diffrn_measured_fraction_theta_max 0.9941
_diffrn_measurement_device 'four-circle diffractometer'
_diffrn_measurement_device_type 'Xcalibur, Eos, Gemini ultra'
_diffrn_measurement_method '\w scans'
_diffrn_orient_matrix_UB_11 -0.0300452000
_diffrn_orient_matrix_UB_12 -0.0619515000
_diffrn_orient_matrix_UB_13 0.0039501000
_diffrn_orient_matrix_UB_21 0.0396946000
_diffrn_orient_matrix_UB_22 -0.0008731000
_diffrn_orient_matrix_UB_23 -0.0644751000
_diffrn_orient_matrix_UB_31 0.0369773000
_diffrn_orient_matrix_UB_32 0.0026244000
_diffrn_orient_matrix_UB_33 0.0723068000
_diffrn_radiation_monochromator mirror
_diffrn_radiation_probe x-ray
_diffrn_radiation_type 'Cu K\a'
_diffrn_radiation_wavelength 1.54184
_diffrn_reflns_av_R_equivalents 0.0250
_diffrn_reflns_av_unetI/netI 0.0154
_diffrn_reflns_Laue_measured_fraction_full 1.000
_diffrn_reflns_Laue_measured_fraction_max 0.994
_diffrn_reflns_limit_h_max 35
_diffrn_reflns_limit_h_min -33
_diffrn_reflns_limit_k_max 34
_diffrn_reflns_limit_k_min -34
_diffrn_reflns_limit_l_max 19
_diffrn_reflns_limit_l_min -17
_diffrn_reflns_number 29190
_diffrn_reflns_point_group_measured_fraction_full 1.000
_diffrn_reflns_point_group_measured_fraction_max 0.994
_diffrn_reflns_theta_full 67.684
_diffrn_reflns_theta_max 71.154
_diffrn_reflns_theta_min 3.301
_diffrn_source 'sealed X-ray tube'
_diffrn_source_type 'Enhance Ultra (Cu) X-ray Source'
_exptl_absorpt_coefficient_mu 2.397
_exptl_absorpt_correction_T_max 0.874
_exptl_absorpt_correction_T_min 0.738
_exptl_absorpt_correction_type analytical
_exptl_absorpt_process_details
;
CrysAlisPro, Agilent Technologies,
Version 1.171.37.31 (release 14-01-2014 CrysAlis171 .NET)
(compiled Jan 14 2014,18:38:05)
Analytical numeric absorption correction using a multifaceted crystal
            model based on expressions derived by R.C. Clark & J.S. Reid.
(Clark, R. C. & Reid, J. S. (1995). Acta Cryst. A51, 887-897)
Empirical absorption correction using spherical harmonics,
 implemented in SCALE3 ABSPACK scaling algorithm.
;
_exptl_crystal_colour 'dark green'
_exptl_crystal_density_diffrn 1.636
_exptl_crystal_description prism
_exptl_crystal_F_000 5760
_exptl_crystal_size_max 0.1868
_exptl_crystal_size_mid 0.1394
_exptl_crystal_size_min 0.0789
_platon_squeeze_details
;
;
_refine_diff_density_max 0.302
_refine_diff_density_min -0.284
_refine_diff_density_rms 0.055
_refine_ls_extinction_method none
_refine_ls_goodness_of_fit_ref 1.048
_refine_ls_hydrogen_treatment constr
_refine_ls_matrix_type full
_refine_ls_number_parameters 302
_refine_ls_number_reflns 4851
_refine_ls_number_restraints 0
_refine_ls_restrained_S_all 1.048
_refine_ls_R_factor_all 0.0319
_refine_ls_R_factor_gt 0.0291
_refine_ls_shift/su_max 0.002
_refine_ls_shift/su_mean 0.000
_refine_ls_structure_factor_coef Fsqd
_refine_ls_weighting_details 'w=1/[\s^2^(Fo^2^)+(0.0482P)^2^+13.7597P] where P=(Fo^2^+2Fc^2^)/3'
_refine_ls_weighting_scheme calc
_refine_ls_wR_factor_gt 0.0831
_refine_ls_wR_factor_ref 0.0847
_reflns_Friedel_coverage 0.000
_reflns_number_gt 4425
_reflns_number_total 4851
_reflns_threshold_expression 'I > 2\s(I)'
_cod_data_source_file c5ce00792e2.cif
_cod_data_source_block NiChrys-1
_cod_depositor_comments 'Adding full bibliography for 7225182--7225192.cif.'
_cod_original_cell_volume 11324.6(6)
_cod_database_code 7225190
_shelxl_version_number 2014/6
_chemical_oxdiff_formula 'Ni12 C141 H149 N11 O59'
_shelx_space_group_comment
;
The symmetry employed for this shelxl refinement is uniquely defined
by the following loop, which should always be used as a source of
symmetry information in preference to the above space-group names.
They are only intended as comments.
;
_reflns_odcompleteness_completeness 99.98
_reflns_odcompleteness_iscentric 1
_reflns_odcompleteness_theta 66.97
_olex2_refinement_description
;
1. Fixed Uiso
 At 1.2 times of:
  All C(H) groups
 At 1.5 times of:
  All C(H,H,H) groups
2.a Aromatic/amide H refined with riding coordinates:
 C2(H2), C3(H3), C4(H4), C11(H11), C12(H12), C13(H13), C19(H19)
2.b Idealised Me refined as rotating group:
 C16(H16A,H16B,H16C), C18(H18A,H18B,H18C), C20(H20A,H20B,H20C), C21(H21A,H21B,
 H21C)
;

loop_
_space_group_symop_operation_xyz
'x, y, z'
'-y, x-y, z'
'-x+y, -x, z'
'x+2/3, y+1/3, z+1/3'
'-y+2/3, x-y+1/3, z+1/3'
'-x+y+2/3, -x+1/3, z+1/3'
'x+1/3, y+2/3, z+2/3'
'-y+1/3, x-y+2/3, z+2/3'
'-x+y+1/3, -x+2/3, z+2/3'
'-x, -y, -z'
'y, -x+y, -z'
'x-y, x, -z'
'-x+2/3, -y+1/3, -z+1/3'
'y+2/3, -x+y+1/3, -z+1/3'
'x-y+2/3, x+1/3, -z+1/3'
'-x+1/3, -y+2/3, -z+2/3'
'y+1/3, -x+y+2/3, -z+2/3'
'x-y+1/3, x+2/3, -z+2/3'

loop_
_atom_site_label
_atom_site_type_symbol
_atom_site_fract_x
_atom_site_fract_y
_atom_site_fract_z
_atom_site_U_iso_or_equiv
_atom_site_adp_type
_atom_site_occupancy
_atom_site_site_symmetry_order
_atom_site_calc_flag
_atom_site_refinement_flags_posn
_atom_site_refinement_flags_adp
Ni1 Ni 0.68003(2) 0.13040(2) 0.33965(2) 0.02772(9) Uani 1 1 d . .
Ni2 Ni 0.77796(2) 0.23921(2) 0.35523(2) 0.02740(9) Uani 1 1 d . .
O1 O 0.71311(5) 0.18962(5) 0.42734(7) 0.0293(3) Uani 1 1 d . .
O2 O 0.61096(5) 0.11004(4) 0.40221(7) 0.0283(2) Uani 1 1 d . .
O3 O 0.50474(5) 0.08161(5) 0.37768(8) 0.0305(3) Uani 1 1 d . .
O4 O 0.57924(8) 0.08016(8) 0.73199(10) 0.0740(6) Uani 1 1 d . .
O5 O 0.65273(4) 0.17383(4) 0.27005(7) 0.0276(2) Uani 1 1 d . .
O6 O 0.72732(5) 0.25434(5) 0.28133(8) 0.0301(3) Uani 1 1 d . .
O7 O 0.64289(5) 0.06983(5) 0.25773(8) 0.0330(3) Uani 1 1 d . .
O8 O 0.56483(5) 0.06819(5) 0.23476(8) 0.0314(3) Uani 1 1 d . .
O9 O 0.69460(5) 0.08097(5) 0.41603(8) 0.0362(3) Uani 1 1 d . .
N1 N 0.74517(7) 0.08197(7) 0.52640(11) 0.0391(4) Uani 1 1 d . .
C1 C 0.70157(7) 0.17883(7) 0.50749(11) 0.0321(4) Uani 1 1 d . .
C2 C 0.74207(8) 0.20626(9) 0.56867(13) 0.0444(5) Uani 1 1 d . .
H2 H 0.7761 0.2328 0.5514 0.053 Uiso 1 1 calc R U
C3 C 0.73246(9) 0.19471(11) 0.65311(14) 0.0547(6) Uani 1 1 d . .
H3 H 0.7602 0.2130 0.6915 0.066 Uiso 1 1 calc R U
C4 C 0.68202(10) 0.15628(10) 0.68161(13) 0.0520(5) Uani 1 1 d . .
H4 H 0.6763 0.1478 0.7385 0.062 Uiso 1 1 calc R U
C5 C 0.64050(9) 0.13071(8) 0.62496(12) 0.0411(4) Uani 1 1 d . .
C6 C 0.64899(8) 0.14048(7) 0.53677(11) 0.0329(4) Uani 1 1 d . .
C7 C 0.60310(7) 0.11260(6) 0.48022(11) 0.0305(4) Uani 1 1 d . .
C8 C 0.54834(8) 0.08627(7) 0.51143(11) 0.0326(4) Uani 1 1 d . .
C9 C 0.53967(9) 0.07279(7) 0.59867(12) 0.0399(4) Uani 1 1 d . .
C10 C 0.58589(10) 0.09264(8) 0.65720(13) 0.0471(5) Uani 1 1 d . .
C11 C 0.48864(9) 0.04082(8) 0.63028(13) 0.0462(5) Uani 1 1 d . .
H11 H 0.4838 0.0319 0.6871 0.055 Uiso 1 1 calc R U
C12 C 0.44420(9) 0.02177(7) 0.57713(13) 0.0430(5) Uani 1 1 d . .
H12 H 0.4098 -0.0002 0.5984 0.052 Uiso 1 1 calc R U
C13 C 0.45110(8) 0.03532(7) 0.49361(13) 0.0379(4) Uani 1 1 d . .
H13 H 0.4209 0.0222 0.4592 0.046 Uiso 1 1 calc R U
C14 C 0.50266(7) 0.06867(7) 0.45788(12) 0.0321(4) Uani 1 1 d . .
C15 C 0.67952(7) 0.22512(7) 0.25962(10) 0.0280(3) Uani 1 1 d . .
C16 C 0.65116(8) 0.25093(8) 0.21751(14) 0.0413(4) Uani 1 1 d . .
H16A H 0.6325 0.2597 0.2591 0.062 Uiso 1 1 calc R U
H16B H 0.6258 0.2264 0.1773 0.062 Uiso 1 1 calc R U
H16C H 0.6771 0.2832 0.1893 0.062 Uiso 1 1 calc R U
C17 C 0.59933(7) 0.05431(7) 0.21928(11) 0.0313(4) Uani 1 1 d . .
C18 C 0.58669(9) 0.01488(10) 0.14808(14) 0.0479(5) Uani 1 1 d . .
H18A H 0.6197 0.0201 0.1239 0.072 Uiso 1 1 calc R U
H18B H 0.5662 0.0207 0.1058 0.072 Uiso 1 1 calc R U
H18C H 0.5662 -0.0212 0.1692 0.072 Uiso 1 1 calc R U
C19 C 0.73868(8) 0.09952(7) 0.45318(11) 0.0338(4) Uani 1 1 d . .
H19 H 0.7689 0.1275 0.4276 0.041 Uiso 1 1 calc R U
C20 C 0.79760(8) 0.10635(10) 0.56714(13) 0.0477(5) Uani 1 1 d . .
H20A H 0.8244 0.1324 0.5301 0.072 Uiso 1 1 calc R U
H20B H 0.8064 0.0789 0.5801 0.072 Uiso 1 1 calc R U
H20C H 0.7966 0.1238 0.6181 0.072 Uiso 1 1 calc R U
C21 C 0.70031(10) 0.04045(10) 0.57355(17) 0.0626(7) Uani 1 1 d . .
H21A H 0.6922 0.0565 0.6201 0.094 Uiso 1 1 calc R U
H21B H 0.7097 0.0147 0.5942 0.094 Uiso 1 1 calc R U
H21C H 0.6694 0.0226 0.5376 0.094 Uiso 1 1 calc R U

loop_
_atom_site_aniso_label
_atom_site_aniso_U_11
_atom_site_aniso_U_22
_atom_site_aniso_U_33
_atom_site_aniso_U_23
_atom_site_aniso_U_13
_atom_site_aniso_U_12
Ni1 0.02848(16) 0.02346(15) 0.03322(17) -0.00103(11) -0.00149(11) 0.01449(12)
Ni2 0.02562(15) 0.02484(15) 0.03326(17) -0.00194(11) 0.00033(11) 0.01374(12)
O1 0.0289(6) 0.0259(6) 0.0330(6) -0.0019(5) -0.0008(5) 0.0135(5)
O2 0.0309(6) 0.0244(6) 0.0303(6) 0.0023(4) 0.0011(5) 0.0145(5)
O3 0.0287(6) 0.0237(6) 0.0368(6) 0.0038(5) 0.0044(5) 0.0112(5)
O4 0.0849(13) 0.0631(11) 0.0365(8) 0.0144(8) 0.0019(8) 0.0090(10)
O5 0.0259(6) 0.0237(5) 0.0337(6) 0.0021(4) 0.0015(5) 0.0128(5)
O6 0.0252(6) 0.0255(6) 0.0396(7) 0.0009(5) 0.0005(5) 0.0127(5)
O7 0.0339(6) 0.0290(6) 0.0388(7) -0.0058(5) -0.0039(5) 0.0177(5)
O8 0.0299(6) 0.0269(6) 0.0361(6) -0.0011(5) -0.0002(5) 0.0133(5)
O9 0.0379(7) 0.0274(6) 0.0460(7) -0.0010(5) -0.0095(6) 0.0183(5)
N1 0.0374(8) 0.0378(8) 0.0415(9) 0.0037(7) -0.0043(7) 0.0184(7)
C1 0.0359(9) 0.0320(9) 0.0339(9) -0.0032(7) -0.0015(7) 0.0211(8)
C2 0.0361(10) 0.0546(12) 0.0409(11) -0.0113(9) -0.0036(8) 0.0215(9)
C3 0.0475(12) 0.0773(16) 0.0389(11) -0.0132(11) -0.0100(9) 0.0310(12)
C4 0.0630(14) 0.0620(14) 0.0327(10) -0.0025(9) -0.0036(9) 0.0325(12)
C5 0.0521(12) 0.0370(10) 0.0338(10) 0.0013(8) -0.0004(8) 0.0220(9)
C6 0.0413(10) 0.0261(8) 0.0335(9) 0.0012(7) -0.0004(7) 0.0186(8)
C7 0.0377(9) 0.0198(7) 0.0350(9) 0.0038(6) 0.0031(7) 0.0152(7)
C8 0.0398(10) 0.0212(8) 0.0339(9) 0.0026(6) 0.0056(7) 0.0131(7)
C9 0.0512(11) 0.0258(9) 0.0366(10) 0.0035(7) 0.0085(8) 0.0146(8)
C10 0.0639(14) 0.0352(10) 0.0330(10) 0.0059(8) 0.0046(9) 0.0178(10)
C11 0.0615(13) 0.0297(9) 0.0399(11) 0.0075(8) 0.0175(10) 0.0171(9)
C12 0.0456(11) 0.0254(9) 0.0516(12) 0.0084(8) 0.0206(9) 0.0130(8)
C13 0.0363(10) 0.0229(8) 0.0520(11) 0.0043(8) 0.0097(8) 0.0129(7)
C14 0.0366(9) 0.0207(8) 0.0385(9) 0.0035(7) 0.0086(7) 0.0139(7)
C15 0.0264(8) 0.0260(8) 0.0328(9) 0.0023(6) 0.0032(6) 0.0140(7)
C16 0.0316(9) 0.0312(9) 0.0595(12) 0.0122(9) -0.0008(8) 0.0145(8)
C17 0.0348(9) 0.0268(8) 0.0320(9) 0.0013(7) 0.0021(7) 0.0151(7)
C18 0.0480(12) 0.0588(13) 0.0429(11) -0.0178(10) -0.0083(9) 0.0312(11)
C19 0.0381(9) 0.0328(9) 0.0365(9) -0.0010(7) -0.0009(8) 0.0223(8)
C20 0.0399(11) 0.0582(13) 0.0411(11) 0.0016(9) -0.0072(8) 0.0216(10)
C21 0.0469(13) 0.0562(14) 0.0675(16) 0.0239(12) -0.0084(11) 0.0129(11)

loop_
_atom_type_symbol
_atom_type_description
_atom_type_scat_dispersion_real
_atom_type_scat_dispersion_imag
_atom_type_scat_source
C C 0.0181 0.0091 'International Tables Vol C Tables 4.2.6.8 and 6.1.1.4'
H H 0.0000 0.0000 'International Tables Vol C Tables 4.2.6.8 and 6.1.1.4'
N N 0.0311 0.0180 'International Tables Vol C Tables 4.2.6.8 and 6.1.1.4'
O O 0.0492 0.0322 'International Tables Vol C Tables 4.2.6.8 and 6.1.1.4'
Ni Ni -3.0029 0.5091 'International Tables Vol C Tables 4.2.6.8 and 6.1.1.4'

loop_
_exptl_crystal_face_index_h
_exptl_crystal_face_index_k
_exptl_crystal_face_index_l
_exptl_crystal_face_perp_dist
_exptl_oxdiff_crystal_face_indexfrac_h
_exptl_oxdiff_crystal_face_indexfrac_k
_exptl_oxdiff_crystal_face_indexfrac_l
_exptl_oxdiff_crystal_face_x
_exptl_oxdiff_crystal_face_y
_exptl_oxdiff_crystal_face_z
4 -9 9 0.0395 4.0086 -8.9942 8.9978 0.4723 -0.4132 0.7752
-9 16 5 0.0723 -8.9891 15.9985 4.9939 -0.7013 -0.6928 0.0707
9 -10 -9 0.0435 8.9847 -10.0022 -8.9934 0.3142 0.9452 -0.3443
8 -18 1 0.0670 7.9967 -17.9951 1.0037 0.8785 0.2684 0.3210
-14 5 -7 0.0644 -14.0021 4.9989 -6.9980 0.0834 -0.1090 -1.0106
-7 18 -1 0.0757 -6.9971 17.9948 -1.0037 -0.9085 -0.2287 -0.2841
14 -4 6 0.0807 14.0009 -3.9997 5.9983 -0.1492 0.1725 0.9409
2 9 -8 0.0425 1.9900 8.9931 -7.9982 -0.6485 0.5868 -0.4811
-6 4 -10 0.0359 -6.0092 3.9961 -9.9963 -0.1065 0.4025 -0.9345
6 -3 10 0.0594 6.0093 -2.9965 9.9961 0.0446 -0.4033 0.9371
-9 -3 -8 0.0550 -9.0059 -2.9998 -7.9957 0.4248 0.1607 -0.9190
-15 3 -6 0.0674 -15.0006 3.0003 -5.9981 0.2411 -0.2113 -0.9805
-4 9 -9 0.0395 -4.0086 8.9942 -8.9978 -0.4723 0.4132 -0.7752
4 6 9 0.0702 4.0095 6.0004 8.9945 -0.4567 -0.4260 0.8144
-10 4 9 0.0545 -9.9846 4.0046 8.9947 0.0874 -0.9798 0.2917
1 -10 8 0.0338 1.0086 -9.9935 7.9985 0.6204 -0.4669 0.5894
-5 -8 7 0.0384 -4.9899 -7.9931 6.9984 0.6727 -0.6423 0.3005

loop_
_geom_angle_atom_site_label_1
_geom_angle_atom_site_label_2
_geom_angle_atom_site_label_3
_geom_angle
_geom_angle_site_symmetry_1
_geom_angle_site_symmetry_3
O1 Ni1 Ni2 42.83(3) . .
O1 Ni1 O3 82.66(5) . 18_545
O1 Ni1 O5 91.30(5) . .
O1 Ni1 O9 90.01(5) . .
O2 Ni1 Ni2 122.28(3) . .
O2 Ni1 O1 83.37(5) . .
O2 Ni1 O3 164.49(5) . 18_545
O2 Ni1 O5 80.08(5) . .
O2 Ni1 O9 91.03(5) . .
O3 Ni1 Ni2 42.36(3) 18_545 .
O3 Ni1 O5 93.53(5) 18_545 .
O5 Ni1 Ni2 81.84(3) . .
O7 Ni1 Ni2 140.88(4) . .
O7 Ni1 O1 176.18(5) . .
O7 Ni1 O2 92.87(5) . .
O7 Ni1 O3 101.16(5) . 18_545
O7 Ni1 O5 88.71(5) . .
O7 Ni1 O9 89.38(5) . .
O9 Ni1 Ni2 105.16(4) . .
O9 Ni1 O3 95.67(5) . 18_545
O9 Ni1 O5 170.79(5) . .
O1 Ni2 Ni1 42.61(3) . .
O1 Ni2 O5 110.59(5) . 18_545
O1 Ni2 O6 88.54(5) . .
O2 Ni2 Ni1 125.80(3) 18_545 .
O2 Ni2 O1 168.28(5) 18_545 .
O2 Ni2 O5 79.58(5) 18_545 18_545
O2 Ni2 O6 86.21(5) 18_545 .
O3 Ni2 Ni1 43.56(3) 18_545 .
O3 Ni2 O1 83.59(5) 18_545 .
O3 Ni2 O2 85.93(5) 18_545 18_545
O3 Ni2 O5 165.28(5) 18_545 18_545
O3 Ni2 O6 89.86(5) 18_545 .
O3 Ni2 O8 95.49(5) 18_545 18_545
O5 Ni2 Ni1 148.11(3) 18_545 .
O6 Ni2 Ni1 77.34(3) . .
O6 Ni2 O5 86.66(4) . 18_545
O8 Ni2 Ni1 107.17(4) 18_545 .
O8 Ni2 O1 92.88(5) 18_545 .
O8 Ni2 O2 93.31(5) 18_545 18_545
O8 Ni2 O5 87.95(5) 18_545 18_545
O8 Ni2 O6 174.59(5) 18_545 .
Ni1 O1 Ni2 94.56(5) . .
C1 O1 Ni1 120.78(11) . .
C1 O1 Ni2 138.13(11) . .
Ni1 O2 Ni2 98.87(5) . 17
C7 O2 Ni1 129.78(11) . .
C7 O2 Ni2 123.05(11) . 17
Ni2 O3 Ni1 94.08(5) 17 17
C14 O3 Ni1 123.94(11) . 17
C14 O3 Ni2 125.58(11) . 17
Ni1 O5 Ni2 94.56(5) . 17
C15 O5 Ni1 124.27(10) . .
C15 O5 Ni2 126.69(10) . 17
C15 O6 Ni2 131.75(11) . .
C17 O7 Ni1 128.93(11) . .
C17 O8 Ni2 127.86(11) . 17
C19 O9 Ni1 119.73(12) . .
C19 N1 C20 121.25(17) . .
C19 N1 C21 122.25(17) . .
C21 N1 C20 116.34(17) . .
O1 C1 C2 119.71(17) . .
O1 C1 C6 122.81(16) . .
C2 C1 C6 117.48(17) . .
C3 C2 C1 121.8(2) . .
C2 C3 C4 120.9(2) . .
C5 C4 C3 119.4(2) . .
C4 C5 C6 121.4(2) . .
C4 C5 C10 118.71(19) . .
C6 C5 C10 119.88(18) . .
C1 C6 C7 122.48(16) . .
C5 C6 C1 118.83(17) . .
C5 C6 C7 118.64(17) . .
O2 C7 C6 119.75(16) . .
O2 C7 C8 118.84(16) . .
C8 C7 C6 121.39(16) . .
C9 C8 C7 118.08(17) . .
C14 C8 C7 123.02(16) . .
C14 C8 C9 118.62(17) . .
C8 C9 C10 120.34(18) . .
C11 C9 C8 121.2(2) . .
C11 C9 C10 118.43(18) . .
O4 C10 C5 120.1(2) . .
O4 C10 C9 121.2(2) . .
C9 C10 C5 118.62(17) . .
C9 C11 C12 119.97(19) . .
C13 C12 C11 120.18(18) . .
C12 C13 C14 122.3(2) . .
O3 C14 C8 124.90(15) . .
O3 C14 C13 117.49(17) . .
C13 C14 C8 117.61(17) . .
O5 C15 C16 117.40(15) . .
O6 C15 O5 124.13(15) . .
O6 C15 C16 118.47(15) . .
O7 C17 O8 126.27(16) . .
O7 C17 C18 117.00(16) . .
O8 C17 C18 116.73(16) . .
O9 C19 N1 124.16(18) . .

loop_
_geom_bond_atom_site_label_1
_geom_bond_atom_site_label_2
_geom_bond_distance
_geom_bond_site_symmetry_2
Ni1 Ni2 2.9874(4) .
Ni1 O1 2.0289(12) .
Ni1 O2 2.0243(12) .
Ni1 O3 2.0638(12) 18_545
Ni1 O5 2.0890(11) .
Ni1 O7 1.9996(12) .
Ni1 O9 2.0619(12) .
Ni2 O1 2.0375(12) .
Ni2 O2 2.0308(12) 18_545
Ni2 O3 2.0181(12) 18_545
Ni2 O5 2.1040(11) 18_545
Ni2 O6 2.0755(12) .
Ni2 O8 2.0226(12) 18_545
O1 C1 1.314(2) .
O2 Ni2 2.0306(12) 17
O2 C7 1.269(2) .
O3 Ni1 2.0637(12) 17
O3 Ni2 2.0181(12) 17
O3 C14 1.321(2) .
O4 C10 1.229(3) .
O5 Ni2 2.1039(11) 17
O5 C15 1.285(2) .
O6 C15 1.246(2) .
O7 C17 1.255(2) .
O8 Ni2 2.0222(12) 17
O8 C17 1.262(2) .
O9 C19 1.248(2) .
N1 C19 1.318(2) .
N1 C20 1.455(2) .
N1 C21 1.450(3) .
C1 C2 1.414(3) .
C1 C6 1.429(3) .
C2 C3 1.377(3) .
C3 C4 1.385(3) .
C4 C5 1.376(3) .
C5 C6 1.427(3) .
C5 C10 1.483(3) .
C6 C7 1.459(3) .
C7 C8 1.448(3) .
C8 C9 1.428(3) .
C8 C14 1.426(3) .
C9 C10 1.481(3) .
C9 C11 1.376(3) .
C11 C12 1.393(3) .
C12 C13 1.370(3) .
C13 C14 1.418(2) .
C15 C16 1.503(2) .
C17 C18 1.510(3) .

loop_
_geom_torsion_atom_site_label_1
_geom_torsion_atom_site_label_2
_geom_torsion_atom_site_label_3
_geom_torsion_atom_site_label_4
_geom_torsion
_geom_torsion_site_symmetry_1
Ni1 O1 C1 C2 142.85(15) .
Ni1 O1 C1 C6 -37.9(2) .
Ni1 O2 C7 C6 9.7(2) .
Ni1 O2 C7 C8 -168.59(11) .
Ni1 O3 C14 C8 -124.76(15) 17
Ni1 O3 C14 C13 54.43(19) 17
Ni1 O5 C15 O6 8.7(2) .
Ni1 O5 C15 C16 -172.11(12) .
Ni1 O7 C17 O8 -12.7(3) .
Ni1 O7 C17 C18 167.79(14) .
Ni1 O9 C19 N1 149.66(15) .
Ni2 O1 C1 C2 -0.6(3) .
Ni2 O1 C1 C6 178.67(12) .
Ni2 O2 C7 C6 -131.66(13) 17
Ni2 O2 C7 C8 50.03(19) 17
Ni2 O3 C14 C8 1.2(2) 17
Ni2 O3 C14 C13 -179.62(11) 17
Ni2 O5 C15 O6 137.58(14) 17
Ni2 O5 C15 C16 -43.2(2) 17
Ni2 O6 C15 O5 -11.2(3) .
Ni2 O6 C15 C16 169.61(13) .
Ni2 O8 C17 O7 11.0(3) 17
Ni2 O8 C17 C18 -169.54(13) 17
O1 C1 C2 C3 -177.25(19) .
O1 C1 C6 C5 178.87(16) .
O1 C1 C6 C7 -3.8(3) .
O2 C7 C8 C9 158.36(15) .
O2 C7 C8 C14 -15.4(2) .
C1 C2 C3 C4 -1.4(4) .
C1 C6 C7 O2 19.6(2) .
C1 C6 C7 C8 -162.11(16) .
C2 C1 C6 C5 -1.9(3) .
C2 C1 C6 C7 175.43(17) .
C2 C3 C4 C5 -2.4(4) .
C3 C4 C5 C6 3.9(3) .
C3 C4 C5 C10 -175.6(2) .
C4 C5 C6 C1 -1.8(3) .
C4 C5 C6 C7 -179.17(19) .
C4 C5 C10 O4 -7.4(3) .
C4 C5 C10 C9 169.1(2) .
C5 C6 C7 O2 -163.07(16) .
C5 C6 C7 C8 15.2(2) .
C6 C1 C2 C3 3.5(3) .
C6 C5 C10 O4 173.1(2) .
C6 C5 C10 C9 -10.4(3) .
C6 C7 C8 C9 -19.9(2) .
C6 C7 C8 C14 166.30(16) .
C7 C8 C9 C10 9.1(3) .
C7 C8 C9 C11 -170.23(17) .
C7 C8 C14 O3 -11.5(3) .
C7 C8 C14 C13 169.28(15) .
C8 C9 C10 O4 -177.9(2) .
C8 C9 C10 C5 5.6(3) .
C8 C9 C11 C12 -1.1(3) .
C9 C8 C14 O3 174.72(16) .
C9 C8 C14 C13 -4.5(2) .
C9 C11 C12 C13 -0.8(3) .
C10 C5 C6 C1 177.71(17) .
C10 C5 C6 C7 0.3(3) .
C10 C9 C11 C12 179.50(19) .
C11 C9 C10 O4 1.5(3) .
C11 C9 C10 C5 -175.01(19) .
C11 C12 C13 C14 0.0(3) .
C12 C13 C14 O3 -176.57(16) .
C12 C13 C14 C8 2.7(3) .
C14 C8 C9 C10 -176.83(17) .
C14 C8 C9 C11 3.8(3) .
C20 N1 C19 O9 -178.52(18) .
C21 N1 C19 O9 -3.2(3) .

loop_
_platon_squeeze_void_nr
_platon_squeeze_void_average_x
_platon_squeeze_void_average_y
_platon_squeeze_void_average_z
_platon_squeeze_void_volume
_platon_squeeze_void_count_electrons
_platon_squeeze_void_content
1 0.000 0.000 0.500 867 202 'DMF, about 5 molecules'
2 0.333 0.667 1.167 864 202 'DMF, about 5 molecules'
3 0.667 0.333 0.833 864 202 'DMF, about 5 molecules'
